data_9007791
loop_
_publ_author_name
'Nagaki, D. A.'
'Simon, A.'

_publ_section_title
;
 Structure of gadolinium monosilicide
;
_journal_name_full 'Acta Crystallographica, Section C'
_journal_page_first 1197
_journal_page_last 1199
_journal_paper_doi 10.1107/S0108270189011820
_journal_volume 46
_journal_year 1990
_chemical_formula_structural GdSi
_chemical_formula_sum 'Gd Si'
_space_group_IT_number 62
_symmetry_space_group_name_Hall '-P 2ac 2n'
_symmetry_space_group_name_H-M 'P n m a'
_cell_angle_alpha 90
_cell_angle_beta 90
_cell_angle_gamma 90
_cell_length_a 7.973
_cell_length_b 3.858
_cell_length_c 5.753
_cell_formula_units_Z 4
_cell_volume 176.961
_database_code_amcsd 0010153
_exptl_crystal_density_diffrn 6.956
_cod_database_code 9007791
_amcsd_formula_title GdSi

loop_
_space_group_symop_operation_xyz
x,y,z
x,1/2-y,z
-x,1/2+y,-z
1/2-x,1/2+y,1/2+z
1/2+x,1/2-y,1/2-z
1/2+x,y,1/2-z
1/2-x,-y,1/2+z
-x,-y,-z

loop_
_atom_site_aniso_label
_atom_site_aniso_U_11
_atom_site_aniso_U_22
_atom_site_aniso_U_33
_atom_site_aniso_U_12
_atom_site_aniso_U_13
_atom_site_aniso_U_23
Gd 0.00230 0.00690 0.00640 0.00000 -0.00040 0.00000
Si 0.00620 0.00790 0.00790 0.00000 0.00150 0.00000

loop_
_atom_site_label
_atom_site_fract_x
_atom_site_fract_y
_atom_site_fract_z
Gd 0.17910 0.25000 0.38570
Si 0.53710 0.25000 0.62690

loop_
_cod_related_entry_id
_cod_related_entry_database
_cod_related_entry_code
1 AMCSD 0010153
